data_7205585
loop_
_publ_author_name
'Kole, Goutam Kumar'
'Tan, Geok Kheng'
'Vittal, Jagadese J.'

_publ_section_title
;
 Crystal engineering studies on the salts of
 trans-4,4&#x2032;-stilbenedicarboxylic acid in the context of solid
 state [2 + 2] cycloaddition reaction
;
_journal_issue 9
_journal_name_full CrystEngComm
_journal_page_first 3138
_journal_paper_doi 10.1039/c0ce00224k
_journal_volume 13
_journal_year 2011
_chemical_formula_sum 'C20 H28 N2 O6'
_chemical_formula_weight 392.44
_chemical_name_systematic
;
?
;
_space_group_IT_number 2
_symmetry_cell_setting triclinic
_symmetry_space_group_name_Hall '-P 1'
_symmetry_space_group_name_H-M 'P -1'
_atom_sites_solution_hydrogens geom
_atom_sites_solution_primary direct
_atom_sites_solution_secondary difmap
_audit_creation_method SHELXL-97
_cell_angle_alpha 100.688(2)
_cell_angle_beta 96.117(3)
_cell_angle_gamma 90.070(3)
_cell_formula_units_Z 2
_cell_length_a 7.4542(13)
_cell_length_b 9.7070(16)
_cell_length_c 13.610(2)
_cell_measurement_reflns_used 3326
_cell_measurement_temperature 223(2)
_cell_measurement_theta_max 27.24
_cell_measurement_theta_min 2.85
_cell_volume 962.0(3)
_computing_cell_refinement 'Bruker SMART'
_computing_data_collection 'Bruker SMART'
_computing_data_reduction 'Bruker SAINT'
_computing_molecular_graphics 'Bruker SHELXTL'
_computing_publication_material 'Bruker SHELXTL'
_computing_structure_refinement 'SHELXL-97 (Sheldrick, 1997)'
_computing_structure_solution 'SHELXS-97 (Sheldrick, 1990)'
_diffrn_ambient_temperature 223(2)
_diffrn_measured_fraction_theta_full 0.997
_diffrn_measured_fraction_theta_max 0.997
_diffrn_measurement_device_type 'CCD area detector'
_diffrn_measurement_method 'phi and omega scans'
_diffrn_radiation_monochromator graphite
_diffrn_radiation_source 'fine-focus sealed tube'
_diffrn_radiation_type MoK\a
_diffrn_radiation_wavelength 0.71073
_diffrn_reflns_av_R_equivalents 0.0377
_diffrn_reflns_av_sigmaI/netI 0.0446
_diffrn_reflns_limit_h_max 9
_diffrn_reflns_limit_h_min -9
_diffrn_reflns_limit_k_max 12
_diffrn_reflns_limit_k_min -12
_diffrn_reflns_limit_l_max 17
_diffrn_reflns_limit_l_min -17
_diffrn_reflns_number 12348
_diffrn_reflns_theta_full 27.49
_diffrn_reflns_theta_max 27.49
_diffrn_reflns_theta_min 1.53
_exptl_absorpt_coefficient_mu 0.100
_exptl_absorpt_correction_T_max 0.9910
_exptl_absorpt_correction_T_min 0.9278
_exptl_absorpt_correction_type multi-scan
_exptl_absorpt_process_details 'Sadabs, (Sheldrick 2005)'
_exptl_crystal_colour COLOURLESS
_exptl_crystal_density_diffrn 1.355
_exptl_crystal_density_meas ?
_exptl_crystal_density_method 'not measured'
_exptl_crystal_description PLATE
_exptl_crystal_F_000 420
_exptl_crystal_size_max 0.76
_exptl_crystal_size_mid 0.54
_exptl_crystal_size_min 0.09
_refine_diff_density_max 0.474
_refine_diff_density_min -0.316
_refine_diff_density_rms 0.074
_refine_ls_extinction_method none
_refine_ls_goodness_of_fit_ref 1.097
_refine_ls_hydrogen_treatment mixed
_refine_ls_matrix_type full
_refine_ls_number_parameters 271
_refine_ls_number_reflns 4407
_refine_ls_number_restraints 0
_refine_ls_restrained_S_all 1.097
_refine_ls_R_factor_all 0.0745
_refine_ls_R_factor_gt 0.0629
_refine_ls_shift/su_max 0.000
_refine_ls_shift/su_mean 0.000
_refine_ls_structure_factor_coef Fsqd
_refine_ls_weighting_details 'calc w=1/[\s^2^(Fo^2^)+(0.0916P)^2^+0.5227P] where P=(Fo^2^+2Fc^2^)/3'
_refine_ls_weighting_scheme calc
_refine_ls_wR_factor_gt 0.1722
_refine_ls_wR_factor_ref 0.1790
_reflns_number_gt 3637
_reflns_number_total 4407
_reflns_threshold_expression >2sigma(I)
_cod_data_source_file c0ce00224k.txt
_cod_data_source_block compound_4
_cod_depositor_comments
;
The following automatic conversions were performed:
'_symmetry_cell_setting' value 'Triclinic' changed to 'triclinic'
according to '/home/saulius/struct/CIF-dictionaries/cif_core.dic'
dictionary named 'cif_core.dic' version 2.4.1 from 2010-06-29.

Automatic conversion script
Id: cif_fix_enum 1555 2011-01-17 13:19:09Z saulius 

The following automatic conversions were performed:

'_exptl_crystal_density_meas' value 'Not Measured' was changed to '?'
- the value is perceived as not measured.

Automatic conversion script
Id: cif_fix_values 3008 2015-01-20 13:52:24Z robertas 
;
_cod_original_sg_symbol_H-M P-1
_cod_database_code 7205585

loop_
_symmetry_equiv_pos_as_xyz
'x, y, z'
'-x, -y, -z'

loop_
_atom_site_label
_atom_site_type_symbol
_atom_site_fract_x
_atom_site_fract_y
_atom_site_fract_z
_atom_site_U_iso_or_equiv
_atom_site_adp_type
_atom_site_occupancy
_atom_site_symmetry_multiplicity
_atom_site_calc_flag
_atom_site_refinement_flags
_atom_site_disorder_assembly
_atom_site_disorder_group
N1 N 0.4448(2) 0.72566(18) 0.33975(13) 0.0235(4) Uani 1 1 d . . .
H1A H 0.3776 0.6460 0.3267 0.035 Uiso 1 1 calc R . .
H1B H 0.5521 0.7088 0.3157 0.035 Uiso 1 1 calc R . .
H1C H 0.3871 0.7910 0.3100 0.035 Uiso 1 1 calc R . .
N2 N 0.0094(2) 0.77257(18) 0.63126(12) 0.0210(4) Uani 1 1 d . . .
H2A H 0.0659 0.7039 0.6578 0.031 Uiso 1 1 calc R . .
H2B H -0.0996 0.7857 0.6539 0.031 Uiso 1 1 calc R . .
H2C H 0.0757 0.8525 0.6496 0.031 Uiso 1 1 calc R . .
O1 O -0.1758(2) 0.45721(15) 0.29814(12) 0.0266(4) Uani 1 1 d . . .
O2 O -0.2328(2) 0.67188(15) 0.27037(12) 0.0280(4) Uani 1 1 d . . .
O3 O 0.6855(2) 0.81494(15) 0.70723(12) 0.0289(4) Uani 1 1 d . . .
O4 O 0.7235(2) 1.04505(15) 0.72417(12) 0.0290(4) Uani 1 1 d . . .
C1 C -0.1460(2) 0.5605(2) 0.25844(14) 0.0172(4) Uani 1 1 d . . .
C2 C 0.0043(2) 0.55301(19) 0.19211(13) 0.0163(4) Uani 1 1 d . . .
C3 C 0.1316(3) 0.4479(2) 0.18960(14) 0.0184(4) Uani 1 1 d . . .
H3 H 0.1227 0.3793 0.2295 0.022 Uiso 1 1 calc R . .
C4 C 0.2708(3) 0.4424(2) 0.12965(14) 0.0195(4) Uani 1 1 d . . .
H4 H 0.3575 0.3724 0.1310 0.023 Uiso 1 1 calc R . .
C5 C 0.2840(2) 0.5401(2) 0.06695(14) 0.0174(4) Uani 1 1 d . . .
C6 C 0.1544(3) 0.6437(2) 0.06900(15) 0.0212(4) Uani 1 1 d . . .
H6 H 0.1594 0.7099 0.0269 0.025 Uiso 1 1 calc R . .
C7 C 0.0188(3) 0.6513(2) 0.13148(15) 0.0202(4) Uani 1 1 d . . .
H7 H -0.0645 0.7241 0.1328 0.024 Uiso 1 1 calc R . .
C8 C 0.4263(3) 0.5386(2) 0.00024(15) 0.0202(4) Uani 1 1 d . . .
H8 H 0.4120 0.5983 -0.0470 0.024 Uiso 1 1 calc R . .
C9 C 0.6460(3) 0.9392(2) 0.74156(14) 0.0183(4) Uani 1 1 d . . .
C10 C 0.4958(2) 0.9619(2) 0.80827(14) 0.0162(4) Uani 1 1 d . . .
C11 C 0.4772(3) 1.0920(2) 0.86866(15) 0.0206(4) Uani 1 1 d . . .
H11 H 0.5573 1.1661 0.8668 0.025 Uiso 1 1 calc R . .
C12 C 0.3417(3) 1.1135(2) 0.93152(15) 0.0216(4) Uani 1 1 d . . .
H12 H 0.3339 1.2014 0.9735 0.026 Uiso 1 1 calc R . .
C13 C 0.2168(3) 1.0079(2) 0.93406(14) 0.0178(4) Uani 1 1 d . . .
C14 C 0.2350(3) 0.8774(2) 0.87263(14) 0.0194(4) Uani 1 1 d . . .
H14 H 0.1519 0.8044 0.8724 0.023 Uiso 1 1 calc R . .
C15 C 0.3742(3) 0.8546(2) 0.81206(14) 0.0178(4) Uani 1 1 d . . .
H15 H 0.3867 0.7653 0.7730 0.021 Uiso 1 1 calc R . .
C16 C 0.0743(3) 1.0386(2) 1.00075(15) 0.0210(4) Uani 1 1 d . . .
H16 H 0.0893 1.1211 1.0496 0.025 Uiso 1 1 calc R . .
C17 C 0.4740(3) 0.7770(2) 0.45013(17) 0.0275(5) Uani 1 1 d . . .
H17A H 0.5557 0.8591 0.4644 0.033 Uiso 1 1 calc R . .
H17B H 0.5318 0.7038 0.4825 0.033 Uiso 1 1 calc R . .
C18 C 0.2983(3) 0.8165(2) 0.49458(16) 0.0247(5) Uani 1 1 d . . .
H18A H 0.3248 0.8517 0.5670 0.030 Uiso 1 1 calc R . .
H18B H 0.2434 0.8925 0.4642 0.030 Uiso 1 1 calc R . .
C19 C 0.1638(3) 0.6944(2) 0.47800(15) 0.0233(4) Uani 1 1 d . . .
H19A H 0.1399 0.6579 0.4056 0.028 Uiso 1 1 calc R . .
H19B H 0.2181 0.6193 0.5096 0.028 Uiso 1 1 calc R . .
C20 C -0.0138(3) 0.7323(2) 0.51974(16) 0.0258(5) Uani 1 1 d . . .
H20A H -0.0661 0.8105 0.4909 0.031 Uiso 1 1 calc R . .
H20B H -0.0981 0.6520 0.4997 0.031 Uiso 1 1 calc R . .
O1W O 0.5202(2) 0.55257(17) 0.63501(12) 0.0295(4) Uani 1 1 d . . .
H1WA H 0.411(5) 0.559(4) 0.657(3) 0.069(11) Uiso 1 1 d . . .
H1WB H 0.565(5) 0.647(4) 0.663(2) 0.062(10) Uiso 1 1 d . . .
O2W O -0.0679(2) 0.94004(17) 0.33148(13) 0.0310(4) Uani 1 1 d . . .
H2WA H 0.045(5) 0.933(4) 0.308(3) 0.071(11) Uiso 1 1 d . . .
H2WB H -0.121(4) 0.859(3) 0.304(2) 0.043(8) Uiso 1 1 d . . .

loop_
_atom_site_aniso_label
_atom_site_aniso_U_11
_atom_site_aniso_U_22
_atom_site_aniso_U_33
_atom_site_aniso_U_23
_atom_site_aniso_U_13
_atom_site_aniso_U_12
N1 0.0216(9) 0.0203(9) 0.0320(9) 0.0058(7) 0.0161(7) 0.0047(7)
N2 0.0181(8) 0.0210(8) 0.0262(9) 0.0056(7) 0.0113(7) 0.0018(7)
O1 0.0246(8) 0.0231(8) 0.0373(9) 0.0118(6) 0.0167(6) 0.0038(6)
O2 0.0227(8) 0.0192(7) 0.0466(10) 0.0073(6) 0.0215(7) 0.0053(6)
O3 0.0246(8) 0.0195(7) 0.0447(9) 0.0016(6) 0.0217(7) 0.0027(6)
O4 0.0239(8) 0.0216(8) 0.0477(10) 0.0129(7) 0.0203(7) 0.0043(6)
C1 0.0128(9) 0.0168(9) 0.0219(9) 0.0010(7) 0.0063(7) -0.0012(7)
C2 0.0137(9) 0.0177(9) 0.0168(9) -0.0006(7) 0.0059(7) -0.0009(7)
C3 0.0193(9) 0.0170(9) 0.0210(9) 0.0057(7) 0.0082(7) 0.0023(7)
C4 0.0176(9) 0.0191(9) 0.0231(10) 0.0033(7) 0.0087(7) 0.0054(7)
C5 0.0141(9) 0.0194(9) 0.0188(9) 0.0013(7) 0.0068(7) -0.0015(7)
C6 0.0207(10) 0.0221(10) 0.0244(10) 0.0099(8) 0.0089(8) 0.0035(8)
C7 0.0171(9) 0.0189(9) 0.0268(10) 0.0067(8) 0.0080(8) 0.0048(7)
C8 0.0201(10) 0.0216(10) 0.0208(9) 0.0045(7) 0.0096(8) -0.0003(8)
C9 0.0151(9) 0.0187(9) 0.0228(10) 0.0055(7) 0.0069(7) 0.0025(7)
C10 0.0124(9) 0.0196(9) 0.0183(9) 0.0051(7) 0.0061(7) 0.0040(7)
C11 0.0175(9) 0.0170(9) 0.0279(10) 0.0030(8) 0.0077(8) -0.0025(7)
C12 0.0206(10) 0.0163(9) 0.0264(10) -0.0031(8) 0.0079(8) 0.0010(8)
C13 0.0163(9) 0.0194(9) 0.0187(9) 0.0040(7) 0.0063(7) 0.0036(7)
C14 0.0172(9) 0.0189(9) 0.0234(10) 0.0044(7) 0.0075(7) -0.0011(7)
C15 0.0176(9) 0.0159(9) 0.0199(9) 0.0010(7) 0.0064(7) 0.0014(7)
C16 0.0216(10) 0.0197(10) 0.0216(10) 0.0005(7) 0.0089(8) 0.0036(8)
C17 0.0176(10) 0.0299(11) 0.0351(12) 0.0025(9) 0.0098(8) -0.0001(8)
C18 0.0199(10) 0.0283(11) 0.0255(10) 0.0002(8) 0.0097(8) 0.0012(8)
C19 0.0198(10) 0.0274(11) 0.0224(10) -0.0001(8) 0.0095(8) 0.0012(8)
C20 0.0163(10) 0.0349(12) 0.0266(11) 0.0045(9) 0.0069(8) -0.0009(8)
O1W 0.0276(9) 0.0248(8) 0.0357(9) 0.0005(7) 0.0106(7) 0.0016(7)
O2W 0.0268(9) 0.0225(8) 0.0446(10) 0.0024(7) 0.0144(7) 0.0009(7)

loop_
_atom_type_symbol
_atom_type_description
_atom_type_scat_dispersion_real
_atom_type_scat_dispersion_imag
_atom_type_scat_source
C C 0.0033 0.0016 'International Tables Vol C Tables 4.2.6.8 and 6.1.1.4'
H H 0.0000 0.0000 'International Tables Vol C Tables 4.2.6.8 and 6.1.1.4'
N N 0.0061 0.0033 'International Tables Vol C Tables 4.2.6.8 and 6.1.1.4'
O O 0.0106 0.0060 'International Tables Vol C Tables 4.2.6.8 and 6.1.1.4'

loop_
_geom_angle_atom_site_label_1
_geom_angle_atom_site_label_2
_geom_angle_atom_site_label_3
_geom_angle
_geom_angle_site_symmetry_1
_geom_angle_site_symmetry_3
_geom_angle_publ_flag
O2 C1 O1 124.47(17) . . ?
O2 C1 C2 116.77(17) . . ?
O1 C1 C2 118.76(17) . . ?
C7 C2 C3 118.19(17) . . ?
C7 C2 C1 120.35(17) . . ?
C3 C2 C1 121.46(17) . . ?
C4 C3 C2 121.28(17) . . ?
C3 C4 C5 120.68(18) . . ?
C6 C5 C4 117.55(17) . . ?
C6 C5 C8 119.05(17) . . ?
C4 C5 C8 123.40(18) . . ?
C7 C6 C5 121.54(18) . . ?
C6 C7 C2 120.72(18) . . ?
C8 C8 C5 126.6(2) 2_665 . ?
O4 C9 O3 124.27(17) . . ?
O4 C9 C10 117.93(17) . . ?
O3 C9 C10 117.80(17) . . ?
C11 C10 C15 118.41(17) . . ?
C11 C10 C9 120.01(17) . . ?
C15 C10 C9 121.57(16) . . ?
C12 C11 C10 120.56(18) . . ?
C11 C12 C13 121.49(17) . . ?
C12 C13 C14 117.79(17) . . ?
C12 C13 C16 118.72(17) . . ?
C14 C13 C16 123.48(18) . . ?
C15 C14 C13 120.70(18) . . ?
C14 C15 C10 121.00(17) . . ?
C16 C16 C13 126.7(2) 2_577 . ?
N1 C17 C18 112.09(18) . . ?
C19 C18 C17 113.02(17) . . ?
C20 C19 C18 113.85(17) . . ?
N2 C20 C19 111.83(17) . . ?

loop_
_geom_bond_atom_site_label_1
_geom_bond_atom_site_label_2
_geom_bond_distance
_geom_bond_site_symmetry_2
_geom_bond_publ_flag
N1 C17 1.485(3) . ?
N2 C20 1.487(3) . ?
O1 C1 1.254(2) . ?
O2 C1 1.254(2) . ?
O3 C9 1.258(2) . ?
O4 C9 1.250(2) . ?
C1 C2 1.506(2) . ?
C2 C7 1.383(3) . ?
C2 C3 1.393(3) . ?
C3 C4 1.382(3) . ?
C4 C5 1.398(3) . ?
C5 C6 1.394(3) . ?
C5 C8 1.466(2) . ?
C6 C7 1.382(3) . ?
C8 C8 1.330(4) 2_665 ?
C9 C10 1.506(2) . ?
C10 C11 1.389(3) . ?
C10 C15 1.392(3) . ?
C11 C12 1.383(3) . ?
C12 C13 1.392(3) . ?
C13 C14 1.398(3) . ?
C13 C16 1.465(3) . ?
C14 C15 1.386(3) . ?
C16 C16 1.333(4) 2_577 ?
C17 C18 1.520(3) . ?
C18 C19 1.520(3) . ?
C19 C20 1.515(3) . ?

loop_
_geom_hbond_atom_site_label_D
_geom_hbond_atom_site_label_H
_geom_hbond_atom_site_label_A
_geom_hbond_distance_DH
_geom_hbond_distance_HA
_geom_hbond_distance_DA
_geom_hbond_angle_DHA
_geom_hbond_site_symmetry_A
N1 H1A O1W 0.90 2.20 2.794(2) 122.6 2_666
N1 H1B O2 0.90 1.79 2.691(2) 178.3 1_655
N1 H1C O4 0.90 1.90 2.789(2) 167.3 2_676
N2 H2A O1 0.90 1.93 2.826(2) 173.8 2_566
N2 H2B O3 0.90 1.83 2.728(2) 176.8 1_455
N2 H2C O2W 0.90 1.98 2.767(2) 144.5 2_576
O1W H1WA O1 0.90(4) 1.93(4) 2.820(2) 172(3) 2_566
O1W H1WB O3 0.97(4) 1.83(4) 2.789(2) 170(3) .
O2W H2WA O4 0.93(4) 1.85(4) 2.764(2) 168(3) 2_676
O2W H2WB O2 0.88(3) 1.95(3) 2.819(2) 168(3) .
